data_4134871
loop_
_publ_author_name
'Shi, Chao'
'Ma, Jia-Jun'
'Jiang, Jia-Ying'
'Hua, Miao-Miao'
'Xu, Qi'
'Yu, Hui'
'Zhang, Yi'
'Ye, Heng-Yun'

_publ_section_title
;
 Large Piezoelectric Response in Hybrid Rare-Earth Double Perovskite
 Relaxor Ferroelectrics.
;
_journal_issue 21
_journal_name_full 'Journal of the American Chemical Society'
_journal_page_first 9634
_journal_page_last 9641
_journal_paper_doi 10.1021/jacs.0c00480
_journal_volume 142
_journal_year 2020
_chemical_absolute_configuration syn
_chemical_formula_sum 'C64 H128 La4 N33.33 O80'
_chemical_formula_weight 3200.30
_space_group_crystal_system trigonal
_space_group_IT_number 146
_space_group_name_Hall 'R 3'
_space_group_name_H-M_alt 'R 3 :H'
_atom_sites_solution_hydrogens mixed
_audit_creation_method SHELXL-2017/1
_cell_angle_alpha 90
_cell_angle_beta 90
_cell_angle_gamma 120
_cell_formula_units_Z 3
_cell_length_a 20.5225(5)
_cell_length_b 20.5225(5)
_cell_length_c 25.0520(7)
_cell_measurement_reflns_used 13142
_cell_measurement_temperature 293(2)
_cell_measurement_theta_max 30.9350
_cell_measurement_theta_min 1.9840
_cell_volume 9137.6(4)
_computing_structure_refinement 'SHELXL-2017/1 (Sheldrick, 2017)'
_diffrn_ambient_temperature 293(2)
_diffrn_measured_fraction_theta_full 0.999
_diffrn_measured_fraction_theta_max 0.991
_diffrn_measurement_device_type 'rigaku synergy'
_diffrn_radiation_type MoK\a
_diffrn_radiation_wavelength 0.71073
_diffrn_reflns_av_R_equivalents 0.0563
_diffrn_reflns_av_unetI/netI 0.0560
_diffrn_reflns_Laue_measured_fraction_full 0.999
_diffrn_reflns_Laue_measured_fraction_max 0.991
_diffrn_reflns_limit_h_max 26
_diffrn_reflns_limit_h_min -26
_diffrn_reflns_limit_k_max 26
_diffrn_reflns_limit_k_min -21
_diffrn_reflns_limit_l_max 32
_diffrn_reflns_limit_l_min -31
_diffrn_reflns_number 20621
_diffrn_reflns_point_group_measured_fraction_full 0.929
_diffrn_reflns_point_group_measured_fraction_max 0.879
_diffrn_reflns_theta_full 25.242
_diffrn_reflns_theta_max 27.482
_diffrn_reflns_theta_min 2.432
_exptl_absorpt_coefficient_mu 1.499
_exptl_absorpt_correction_T_max 1.00000
_exptl_absorpt_correction_T_min 0.47151
_exptl_absorpt_correction_type multi-scan
_exptl_crystal_colour colorless
_exptl_crystal_density_diffrn 1.745
_exptl_crystal_description block
_exptl_crystal_F_000 4840
_exptl_crystal_size_max 0.16
_exptl_crystal_size_mid 0.12
_exptl_crystal_size_min 0.11
_refine_diff_density_max 1.286
_refine_diff_density_min -2.148
_refine_diff_density_rms 0.119
_refine_ls_abs_structure_details
;
 Flack x determined using 2696 quotients [(I+)-(I-)]/[(I+)+(I-)]
 (Parsons, Flack and Wagner, Acta Cryst. B69 (2013) 249-259).
;
_refine_ls_abs_structure_Flack 0.09(2)
_refine_ls_extinction_method none
_refine_ls_goodness_of_fit_ref 1.583
_refine_ls_hydrogen_treatment constr
_refine_ls_matrix_type full
_refine_ls_number_parameters 601
_refine_ls_number_reflns 8206
_refine_ls_number_restraints 67
_refine_ls_restrained_S_all 1.587
_refine_ls_R_factor_all 0.0789
_refine_ls_R_factor_gt 0.0729
_refine_ls_shift/su_max 0.014
_refine_ls_shift/su_mean 0.001
_refine_ls_structure_factor_coef Fsqd
_refine_ls_weighting_details 'w=1/[\s^2^(Fo^2^)+(0.0639P)^2^+23.4637P] where P=(Fo^2^+2Fc^2^)/3'
_refine_ls_weighting_scheme calc
_refine_ls_wR_factor_gt 0.1843
_refine_ls_wR_factor_ref 0.1867
_reflns_Friedel_coverage 0.774
_reflns_Friedel_fraction_full 0.858
_reflns_Friedel_fraction_max 0.767
_reflns_number_gt 7560
_reflns_number_total 8206
_reflns_threshold_expression 'I > 2\s(I)'
_cod_data_source_file ja0c00480_si_002.cif
_cod_data_source_block (RM3HQ)2NH4La(NO3)6-T293K
_cod_depositor_comments 'Adding full bibliography for 4134868--4134872.cif.'
_cod_original_cell_volume 9137.6(5)
_cod_database_code 4134871
_shelx_shelxl_version_number 2017/1
_shelx_space_group_comment
;
The symmetry employed for this shelxl refinement is uniquely defined
by the following loop, which should always be used as a source of
symmetry information in preference to the above space-group names.
They are only intended as comments.
;

loop_
_space_group_symop_operation_xyz
'x, y, z'
'-y, x-y, z'
'-x+y, -x, z'
'x+2/3, y+1/3, z+1/3'
'-y+2/3, x-y+1/3, z+1/3'
'-x+y+2/3, -x+1/3, z+1/3'
'x+1/3, y+2/3, z+2/3'
'-y+1/3, x-y+2/3, z+2/3'
'-x+y+1/3, -x+2/3, z+2/3'

loop_
_atom_site_label
_atom_site_type_symbol
_atom_site_fract_x
_atom_site_fract_y
_atom_site_fract_z
_atom_site_U_iso_or_equiv
_atom_site_adp_type
_atom_site_occupancy
_atom_site_site_symmetry_order
_atom_site_calc_flag
_atom_site_refinement_flags_posn
_atom_site_refinement_flags_adp
_atom_site_refinement_flags_occupancy
_atom_site_disorder_assembly
_atom_site_disorder_group
CE2 La 0.81579(5) 0.68096(4) -0.74262(4) 0.0498(2) Uani 1 1 d . . . . .
CE1 La 1.000000 1.000000 -1.38221(6) 0.0679(5) Uani 1 3 d S T P . .
RB1 N 1.000000 1.000000 -0.9277(13) 0.087(9) Uani 1 3 d S T P . .
RB2 N 0.8009(7) 1.1485(8) -1.2313(8) 0.085(5) Uani 1 1 d . . . . .
O1 O 0.8208(10) 0.7692(9) -0.6639(7) 0.081(4) Uani 1 1 d . . . . .
O2 O 0.8891(8) 0.7585(10) -0.8267(6) 0.073(4) Uani 1 1 d . . . . .
O3 O 0.6767(8) 0.5729(8) -0.7660(6) 0.067(3) Uani 1 1 d . . . . .
O4 O 0.7155(12) 0.7172(11) -0.7084(8) 0.098(6) Uani 1 1 d . . . . .
O5 O 0.9108(13) 0.6924(12) -0.6648(7) 0.094(6) Uani 1 1 d . . . . .
O6 O 0.7852(11) 0.5479(11) -0.7048(7) 0.088(5) Uani 1 1 d . . . . .
O7 O 0.9191(9) 0.6462(10) -0.7771(6) 0.066(4) Uani 1 1 d . . . . .
O8 O 0.8476(9) 0.8158(8) -0.7794(6) 0.066(4) Uani 1 1 d . . . . .
O9 O 0.7220(8) 0.6643(9) -0.8212(6) 0.066(3) Uani 1 1 d . . . . .
O10 O 0.8146(10) 0.5920(9) -0.8195(6) 0.077(4) Uani 1 1 d . . . . .
O11 O 0.9548(10) 0.7880(11) -0.7185(6) 0.080(4) Uani 1 1 d . . . . .
N5 N 0.8760(12) 0.5993(11) -0.8138(7) 0.070(4) Uani 1 1 d . . . . .
O13 O 0.7423(13) 0.6039(10) -0.6562(6) 0.094(6) Uani 1 1 d . . . . .
N4 N 0.7495(14) 0.5475(11) -0.6630(7) 0.081(6) Uani 1 1 d . . . . .
O16 O 0.9871(12) 1.0776(12) -1.3021(7) 0.106(6) Uani 1 1 d . . . . .
O17 O 1.0212(8) 0.9270(8) -1.4636(6) 0.069(3) Uani 1 1 d . . . . .
N3 N 0.9646(12) 0.7578(15) -0.6791(8) 0.083(7) Uani 1 1 d . . . . .
O19 O 0.9119(12) 0.8728(11) -0.8485(7) 0.109(7) Uani 1 1 d . . . . .
N7 N 0.8835(10) 0.8158(11) -0.8193(6) 0.063(4) Uani 1 1 d . . . . .
N1 N 1.0861(13) 0.9443(12) -1.4541(8) 0.087(6) Uani 1 1 d . . . . .
N2 N 0.6695(8) 0.6011(9) -0.8070(7) 0.058(4) Uani 1 1 d . . . . .
O24 O 0.7279(14) 0.7865(13) -0.6411(9) 0.129(8) Uani 1 1 d . . . . .
N6 N 0.7531(14) 0.7594(10) -0.6727(8) 0.077(6) Uani 1 1 d . . . . .
O26 O 0.6113(9) 0.5695(11) -0.8346(8) 0.093(5) Uani 1 1 d . . . . .
O27 O 0.8877(13) 1.0887(15) -1.2892(9) 0.132(8) Uani 1 1 d . . . . .
O28 O 0.7242(16) 0.4944(10) -0.6331(9) 0.134(9) Uani 1 1 d . . . . .
N10 N 0.9167(12) 1.0590(12) -1.3139(8) 0.084(6) Uani 1 1 d . . . . .
O30 O 1.0226(13) 0.7856(17) -0.6568(9) 0.132(9) Uani 1 1 d . . . . .
O31 O 0.8982(13) 0.5631(12) -0.8396(8) 0.107(6) Uani 1 1 d . . . . .
O32 O 1.1202(14) 0.9208(13) -1.4821(9) 0.123(7) Uani 1 1 d . . . . .
N9 N 0.666667 1.333333 -1.3506(11) 0.072(6) Uani 1 3 d S T P . .
N8 N 0.8473(8) 1.2036(7) -0.9754(5) 0.064(3) Uani 1 1 d . . . . .
O91 O 0.685(2) 1.0383(18) -0.9472(15) 0.092(14) Uani 0.3333 1 d . . P . .
O91B O 0.760(4) 1.114(4) -1.0877(19) 0.18(4) Uani 0.3333 1 d . . P . .
O91A O 0.890(3) 1.057(5) -0.987(3) 0.16(3) Uani 0.3333 1 d . . P . .
C35 C 0.7825(11) 1.0691(9) -1.0100(9) 0.086(6) Uani 1 1 d . . . . .
H35A H 0.757645 1.017611 -1.023890 0.104 Uiso 1 1 calc R U . . .
C36 C 0.7716(14) 1.1715(13) -0.9636(11) 0.108(8) Uani 1 1 d . . . . .
H36A H 0.751311 1.199939 -0.980811 0.129 Uiso 1 1 calc R U . . .
H36B H 0.764965 1.173012 -0.925354 0.129 Uiso 1 1 calc R U . . .
C39 C 0.8809(16) 1.1642(14) -0.9467(11) 0.112(10) Uani 1 1 d . . . . .
H39A H 0.870835 1.162412 -0.908728 0.135 Uiso 1 1 calc R U . . .
H39B H 0.934975 1.190348 -0.951973 0.135 Uiso 1 1 calc R U . . .
C40 C 0.8603(15) 1.2070(11) -1.0331(7) 0.102(8) Uani 1 1 d . . . . .
H40A H 0.913838 1.230716 -1.040269 0.123 Uiso 1 1 calc R U . . .
H40B H 0.841347 1.236770 -1.049978 0.123 Uiso 1 1 calc R U . . .
C46 C 0.7277(16) 1.0871(15) -0.9837(12) 0.108(8) Uani 1 1 d . . . . .
C47 C 0.8444(17) 1.0832(15) -0.9699(13) 0.113(9) Uani 1 1 d . . . . .
C48 C 0.8206(13) 1.1285(14) -1.0553(9) 0.095(6) Uani 1 1 d . . . . .
C49 C 0.8929(18) 1.2853(11) -0.9571(13) 0.129(11) Uani 1 1 d . . . . .
H49A H 0.887368 1.287928 -0.919262 0.194 Uiso 1 1 calc R U . . .
H49B H 0.945059 1.304638 -0.965542 0.194 Uiso 1 1 calc R U . . .
H49C H 0.875085 1.314683 -0.975062 0.194 Uiso 1 1 calc R U . . .
C37 C 0.7234(11) 1.3147(16) -1.3346(9) 0.094(7) Uani 1 1 d . . . . .
H37A H 0.773211 1.353952 -1.345109 0.113 Uiso 1 1 calc R U . . .
H37B H 0.713522 1.267445 -1.350230 0.113 Uiso 1 1 calc R U . . .
C38 C 0.666667 1.333333 -1.2493(10) 0.072(8) Uani 1 3 d S T P . .
H38A H 0.666665 1.333334 -1.210145 0.087 Uiso 1 3 calc R U P . .
C41 C 0.666667 1.333333 -1.4131(11) 0.086(10) Uani 1 3 d S T P . .
H41A H 0.634060 1.351020 -1.425876 0.129 Uiso 1 1 d R U . . .
C59 C 0.7160(15) 1.3085(14) -1.2725(9) 0.096(6) Uani 1 1 d . . . . .
O20 O 1.1139(10) 0.9810(12) -1.4122(7) 0.091(5) Uani 1 1 d . . . . .
O92A O 0.6670(15) 1.050(2) -1.1738(15) 0.068(9) Uani 0.3333 1 d . . P . .
O92 O 0.6679(16) 1.1242(18) -1.1857(16) 0.071(9) Uani 0.3333 1 d . . P . .
O92B O 0.591(2) 1.087(2) -1.2009(17) 0.077(9) Uani 0.3333 1 d . U P . .
C84 C 0.517(3) 1.023(4) -1.093(3) 0.30(4) Uani 1 1 d . . . . .
C85 C 0.574(4) 1.000(3) -1.201(2) 0.22(2) Uani 1 1 d . U . . .
C86 C 0.612(2) 1.054(2) -1.1428(15) 0.131(10) Uani 1 1 d . U . . .
C87 C 0.4855(14) 1.0259(15) -1.1741(12) 0.094(7) Uani 1 1 d . U . . .
C88 C 0.552(2) 1.097(2) -1.1623(15) 0.148(12) Uani 1 1 d . U . . .
C89 C 0.485(2) 0.949(2) -1.1824(15) 0.136(11) Uani 1 1 d . U . . .
C90 C 0.555(2) 0.9897(19) -1.1107(12) 0.130(10) Uani 1 1 d . U . . .
C91 C 0.4534(19) 1.056(2) -1.2019(16) 0.142(11) Uani 1 1 d . U . . .
O41 O 0.8896(12) 1.0194(13) -1.3532(8) 0.104(6) Uani 1 1 d . . . . .
C82 C 0.9714(18) 1.0281(17) -1.1497(12) 0.109(8) Uani 1 1 d . U . . .
C97 C 0.952(2) 1.016(3) -1.0955(16) 0.170(15) Uani 1 1 d . U . . .
O96 O 0.705(3) 1.241(2) -1.2464(14) 0.088(12) Uani 0.3333 1 d . . P . .
C9 C 0.479(3) 0.886(3) -1.168(2) 0.181(17) Uani 1 1 d . U . . .
C99 C 0.960(3) 1.073(4) -1.1685(17) 0.26(4) Uani 1 1 d . . . . .
O88 O 0.951(2) 0.984(3) -1.0335(12) 0.089(13) Uani 0.3333 1 d . . P . .

loop_
_atom_site_aniso_label
_atom_site_aniso_U_11
_atom_site_aniso_U_22
_atom_site_aniso_U_33
_atom_site_aniso_U_23
_atom_site_aniso_U_13
_atom_site_aniso_U_12
CE2 0.0612(5) 0.0477(4) 0.0447(3) 0.0003(3) 0.0008(4) 0.0303(4)
CE1 0.0785(7) 0.0785(7) 0.0466(8) 0.000 0.000 0.0393(3)
RB1 0.091(15) 0.091(15) 0.08(2) 0.000 0.000 0.045(7)
RB2 0.057(9) 0.089(12) 0.059(8) 0.000(9) 0.017(7) -0.001(9)
O1 0.086(10) 0.067(9) 0.071(9) -0.002(6) 0.014(7) 0.024(7)
O2 0.056(7) 0.090(10) 0.068(8) 0.015(7) 0.012(6) 0.034(7)
O3 0.059(7) 0.053(7) 0.075(8) 0.005(6) 0.000(6) 0.019(6)
O4 0.119(15) 0.069(10) 0.112(14) 0.007(9) 0.045(11) 0.051(10)
O5 0.133(15) 0.089(11) 0.067(9) -0.020(8) -0.043(10) 0.061(12)
O6 0.099(12) 0.089(12) 0.091(12) -0.016(9) 0.012(9) 0.059(10)
O7 0.066(8) 0.088(10) 0.068(8) -0.008(7) -0.009(6) 0.056(7)
O8 0.081(9) 0.055(7) 0.062(8) 0.023(6) 0.000(6) 0.034(7)
O9 0.053(7) 0.066(8) 0.077(8) 0.006(6) -0.003(6) 0.027(6)
O10 0.105(11) 0.090(10) 0.061(8) -0.025(7) -0.018(7) 0.067(9)
O11 0.082(9) 0.103(11) 0.058(8) -0.005(7) -0.020(6) 0.049(9)
N5 0.089(12) 0.067(10) 0.064(9) -0.003(7) 0.002(8) 0.046(9)
O13 0.157(15) 0.073(9) 0.062(8) 0.008(7) 0.032(9) 0.066(10)
N4 0.133(16) 0.063(10) 0.060(9) 0.017(8) 0.020(10) 0.059(11)
O16 0.111(14) 0.133(15) 0.074(10) -0.017(10) 0.018(9) 0.061(12)
O17 0.070(8) 0.066(7) 0.067(8) -0.006(6) 0.001(6) 0.032(7)
N3 0.074(11) 0.137(18) 0.070(11) -0.052(11) -0.047(9) 0.076(12)
O19 0.120(13) 0.099(12) 0.071(9) 0.050(9) 0.011(9) 0.027(10)
N7 0.067(9) 0.077(11) 0.044(7) 0.009(7) -0.008(6) 0.034(8)
N1 0.113(16) 0.104(14) 0.077(11) 0.025(10) 0.037(11) 0.079(13)
N2 0.042(7) 0.050(7) 0.085(11) -0.003(7) 0.011(7) 0.026(6)
O24 0.16(2) 0.113(14) 0.134(16) -0.021(11) 0.051(14) 0.087(14)
N6 0.116(15) 0.038(7) 0.066(10) -0.001(7) 0.037(10) 0.030(9)
O26 0.052(8) 0.101(11) 0.113(12) -0.018(9) -0.015(7) 0.029(7)
O27 0.128(15) 0.167(19) 0.109(13) -0.041(13) 0.023(11) 0.079(14)
O28 0.23(3) 0.062(10) 0.109(14) 0.029(9) 0.013(14) 0.067(13)
N10 0.087(13) 0.091(13) 0.065(10) -0.007(9) 0.025(9) 0.038(11)
O30 0.121(16) 0.20(2) 0.107(15) -0.024(14) -0.053(12) 0.103(16)
O31 0.138(16) 0.108(13) 0.100(12) -0.024(10) 0.024(11) 0.080(13)
O32 0.153(18) 0.127(16) 0.120(15) -0.010(12) 0.037(13) 0.094(16)
N9 0.072(10) 0.072(10) 0.070(15) 0.000 0.000 0.036(5)
N8 0.080(9) 0.042(6) 0.052(7) -0.009(5) -0.011(6) 0.017(7)
O91 0.11(3) 0.040(16) 0.08(2) 0.015(15) 0.06(2) 0.002(18)
O91B 0.21(7) 0.15(5) 0.06(3) 0.00(3) -0.09(4) 0.01(5)
O91A 0.07(3) 0.25(8) 0.17(6) 0.04(6) 0.02(3) 0.10(5)
C35 0.081(12) 0.042(8) 0.118(16) -0.031(9) 0.007(11) 0.017(8)
C36 0.090(16) 0.078(14) 0.116(19) -0.021(13) 0.020(13) 0.013(12)
C39 0.14(2) 0.106(17) 0.118(18) -0.024(14) -0.080(17) 0.085(17)
C40 0.16(2) 0.068(11) 0.041(8) 0.020(8) 0.020(10) 0.026(13)
C46 0.107(18) 0.084(15) 0.12(2) 0.008(13) 0.002(15) 0.037(14)
C47 0.103(18) 0.087(16) 0.14(2) -0.028(15) 0.000(16) 0.041(14)
C48 0.073(12) 0.097(15) 0.082(13) -0.003(11) -0.002(10) 0.019(11)
C49 0.16(3) 0.043(10) 0.15(3) -0.024(13) -0.03(2) 0.021(14)
C37 0.054(10) 0.130(19) 0.108(16) 0.015(14) 0.001(10) 0.054(12)
C38 0.091(13) 0.091(13) 0.035(12) 0.000 0.000 0.045(6)
C41 0.108(17) 0.108(17) 0.041(15) 0.000 0.000 0.054(8)
C59 0.122(19) 0.098(15) 0.072(12) 0.013(10) 0.020(12) 0.058(15)
O20 0.077(9) 0.130(14) 0.076(9) -0.020(9) -0.017(7) 0.059(9)
O92A 0.031(14) 0.09(2) 0.09(2) 0.022(18) 0.019(14) 0.032(15)
O92 0.038(15) 0.059(19) 0.12(3) -0.007(18) 0.016(16) 0.023(14)
O92B 0.076(14) 0.068(14) 0.093(15) 0.000(11) -0.005(11) 0.041(11)
C84 0.22(5) 0.54(12) 0.28(7) -0.08(7) -0.08(5) 0.31(8)
C85 0.24(3) 0.21(3) 0.21(3) -0.02(2) 0.04(2) 0.11(2)
C86 0.128(15) 0.146(15) 0.130(15) -0.004(11) 0.004(11) 0.078(12)
C87 0.092(12) 0.091(11) 0.102(12) 0.023(9) -0.005(9) 0.049(9)
C88 0.158(16) 0.138(16) 0.136(16) 0.024(12) -0.018(12) 0.065(12)
C89 0.144(16) 0.123(15) 0.154(16) -0.011(11) 0.032(11) 0.076(12)
C90 0.138(15) 0.124(14) 0.103(13) 0.007(10) 0.009(11) 0.045(11)
C91 0.108(18) 0.14(2) 0.18(2) 0.027(18) 0.026(16) 0.058(16)
O41 0.110(13) 0.129(15) 0.087(11) -0.012(10) -0.004(10) 0.070(12)
C82 0.130(14) 0.109(12) 0.104(13) 0.009(10) -0.002(10) 0.071(11)
C97 0.17(2) 0.18(2) 0.18(2) 0.016(18) 0.093(19) 0.111(19)
O96 0.15(4) 0.09(3) 0.054(18) -0.015(17) -0.01(2) 0.08(3)
C9 0.21(3) 0.18(3) 0.17(3) 0.02(2) 0.02(2) 0.11(2)
C99 0.23(5) 0.47(10) 0.15(4) 0.16(5) 0.01(3) 0.23(6)
O88 0.07(2) 0.16(4) 0.024(14) 0.028(18) -0.002(13) 0.05(3)

loop_
_atom_type_symbol
_atom_type_description
_atom_type_scat_dispersion_real
_atom_type_scat_dispersion_imag
_atom_type_scat_source
C C 0.0033 0.0016 'International Tables Vol C Tables 4.2.6.8 and 6.1.1.4'
H H 0.0000 0.0000 'International Tables Vol C Tables 4.2.6.8 and 6.1.1.4'
N N 0.0061 0.0033 'International Tables Vol C Tables 4.2.6.8 and 6.1.1.4'
O O 0.0106 0.0060 'International Tables Vol C Tables 4.2.6.8 and 6.1.1.4'
La La -0.2871 2.4523 'International Tables Vol C Tables 4.2.6.8 and 6.1.1.4'

loop_
_geom_angle_atom_site_label_1
_geom_angle_atom_site_label_2
_geom_angle_atom_site_label_3
_geom_angle
_geom_angle_site_symmetry_1
_geom_angle_site_symmetry_3
_geom_angle_publ_flag
O2 CE2 O3 112.4(5) . . ?
O2 CE2 O10 68.7(5) . . ?
O3 CE2 O10 68.2(5) . . ?
O2 CE2 O9 68.9(5) . . ?
O3 CE2 O9 47.4(5) . . ?
O10 CE2 O9 67.4(5) . . ?
O2 CE2 O13 179.2(7) . . ?
O3 CE2 O13 68.3(6) . . ?
O10 CE2 O13 112.0(5) . . ?
O9 CE2 O13 111.6(6) . . ?
O2 CE2 O1 111.8(5) . . ?
O3 CE2 O1 113.1(5) . . ?
O10 CE2 O1 177.9(6) . . ?
O9 CE2 O1 114.7(5) . . ?
O13 CE2 O1 67.5(5) . . ?
O2 CE2 O8 47.4(5) . . ?
O3 CE2 O8 113.1(4) . . ?
O10 CE2 O8 112.2(5) . . ?
O9 CE2 O8 70.3(5) . . ?
O13 CE2 O8 132.0(5) . . ?
O1 CE2 O8 69.0(5) . . ?
O2 CE2 O4 112.4(6) . . ?
O3 CE2 O4 69.3(7) . . ?
O10 CE2 O4 133.4(6) . . ?
O9 CE2 O4 70.2(6) . . ?
O13 CE2 O4 67.4(6) . . ?
O1 CE2 O4 48.5(6) . . ?
O8 CE2 O4 69.1(6) . . ?
O2 CE2 O6 133.0(5) . . ?
O3 CE2 O6 67.5(6) . . ?
O10 CE2 O6 68.5(5) . . ?
O9 CE2 O6 110.5(5) . . ?
O13 CE2 O6 47.6(5) . . ?
O1 CE2 O6 110.3(5) . . ?
O8 CE2 O6 179.2(6) . . ?
O4 CE2 O6 110.9(5) . . ?
O2 CE2 O11 68.1(5) . . ?
O3 CE2 O11 179.4(6) . . ?
O10 CE2 O11 111.8(6) . . ?
O9 CE2 O11 133.3(5) . . ?
O13 CE2 O11 111.2(6) . . ?
O1 CE2 O11 66.8(5) . . ?
O8 CE2 O11 67.5(6) . . ?
O4 CE2 O11 110.9(5) . . ?
O6 CE2 O11 111.9(5) . . ?
O2 CE2 O7 67.3(5) . . ?
O3 CE2 O7 111.5(4) . . ?
O10 CE2 O7 47.2(5) . . ?
O9 CE2 O7 110.2(4) . . ?
O13 CE2 O7 113.0(5) . . ?
O1 CE2 O7 130.8(5) . . ?
O8 CE2 O7 110.3(4) . . ?
O4 CE2 O7 179.2(7) . . ?
O6 CE2 O7 69.7(6) . . ?
O11 CE2 O7 68.3(6) . . ?
O2 CE2 O5 111.1(6) . . ?
O3 CE2 O5 131.5(6) . . ?
O10 CE2 O5 110.2(5) . . ?
O9 CE2 O5 177.5(6) . . ?
O13 CE2 O5 68.4(7) . . ?
O1 CE2 O5 67.7(6) . . ?
O8 CE2 O5 111.7(6) . . ?
O4 CE2 O5 111.8(7) . . ?
O6 CE2 O5 67.6(6) . . ?
O11 CE2 O5 47.9(6) . . ?
O7 CE2 O5 67.8(6) . . ?
O41 CE1 O41 112.5(4) . 3_675 ?
O41 CE1 O41 112.5(4) . 2_765 ?
O41 CE1 O41 112.5(4) 3_675 2_765 ?
O41 CE1 O16 113.2(6) . 3_675 ?
O41 CE1 O16 48.7(7) 3_675 3_675 ?
O41 CE1 O16 68.4(7) 2_765 3_675 ?
O41 CE1 O16 68.4(7) . 2_765 ?
O41 CE1 O16 113.2(6) 3_675 2_765 ?
O41 CE1 O16 48.7(7) 2_765 2_765 ?
O16 CE1 O16 69.1(8) 3_675 2_765 ?
O41 CE1 O16 48.7(7) . . ?
O41 CE1 O16 68.4(7) 3_675 . ?
O41 CE1 O16 113.2(6) 2_765 . ?
O16 CE1 O16 69.1(8) 3_675 . ?
O16 CE1 O16 69.1(8) 2_765 . ?
O41 CE1 O20 179.6(8) . . ?
O41 CE1 O20 67.3(8) 3_675 . ?
O41 CE1 O20 67.9(8) 2_765 . ?
O16 CE1 O20 66.8(6) 3_675 . ?
O16 CE1 O20 111.9(6) 2_765 . ?
O16 CE1 O20 131.2(6) . . ?
O41 CE1 O20 67.9(8) . 3_675 ?
O41 CE1 O20 179.6(9) 3_675 3_675 ?
O41 CE1 O20 67.3(8) 2_765 3_675 ?
O16 CE1 O20 131.2(6) 3_675 3_675 ?
O16 CE1 O20 66.8(6) 2_765 3_675 ?
O16 CE1 O20 111.9(6) . 3_675 ?
O20 CE1 O20 112.4(3) . 3_675 ?
O41 CE1 O20 67.3(8) . 2_765 ?
O41 CE1 O20 67.9(8) 3_675 2_765 ?
O41 CE1 O20 179.6(9) 2_765 2_765 ?
O16 CE1 O20 111.9(7) 3_675 2_765 ?
O16 CE1 O20 131.2(6) 2_765 2_765 ?
O16 CE1 O20 66.8(6) . 2_765 ?
O20 CE1 O20 112.4(3) . 2_765 ?
O20 CE1 O20 112.4(3) 3_675 2_765 ?
O41 CE1 O17 67.9(5) . 3_675 ?
O41 CE1 O17 134.0(5) 3_675 3_675 ?
O41 CE1 O17 108.5(6) 2_765 3_675 ?
O16 CE1 O17 176.8(6) 3_675 3_675 ?
O16 CE1 O17 109.1(5) 2_765 3_675 ?
O16 CE1 O17 113.0(6) . 3_675 ?
O20 CE1 O17 112.0(5) . 3_675 ?
O20 CE1 O17 46.1(5) 3_675 3_675 ?
O20 CE1 O17 71.2(5) 2_765 3_675 ?
O41 CE1 O17 108.5(6) . 2_765 ?
O41 CE1 O17 67.9(5) 3_675 2_765 ?
O41 CE1 O17 134.0(5) 2_765 2_765 ?
O16 CE1 O17 113.0(6) 3_675 2_765 ?
O16 CE1 O17 176.8(6) 2_765 2_765 ?
O16 CE1 O17 109.1(5) . 2_765 ?
O20 CE1 O17 71.2(5) . 2_765 ?
O20 CE1 O17 112.0(5) 3_675 2_765 ?
O20 CE1 O17 46.1(5) 2_765 2_765 ?
O17 CE1 O17 68.9(5) 3_675 2_765 ?
O41 CE1 O17 134.0(5) . . ?
O41 CE1 O17 108.5(6) 3_675 . ?
O41 CE1 O17 67.9(5) 2_765 . ?
O16 CE1 O17 109.1(5) 3_675 . ?
O16 CE1 O17 113.0(6) 2_765 . ?
O16 CE1 O17 176.8(6) . . ?
O20 CE1 O17 46.1(5) . . ?
O20 CE1 O17 71.2(5) 3_675 . ?
O20 CE1 O17 112.0(5) 2_765 . ?
O17 CE1 O17 68.9(5) 3_675 . ?
O17 CE1 O17 68.9(5) 2_765 . ?
N6 O1 CE2 95.4(12) . . ?
N7 O2 CE2 99.1(12) . . ?
N2 O3 CE2 97.1(11) . . ?
N6 O4 CE2 97.6(16) . . ?
N3 O5 CE2 95.5(12) . . ?
N4 O6 CE2 98.0(13) . . ?
N5 O7 CE2 95.1(11) . . ?
N7 O8 CE2 96.6(12) . . ?
N2 O9 CE2 96.7(12) . . ?
N5 O10 CE2 100.4(13) . . ?
N3 O11 CE2 98.3(15) . . ?
O10 N5 O31 123(2) . . ?
O10 N5 O7 117.2(18) . . ?
O31 N5 O7 120(2) . . ?
N4 O13 CE2 98.4(13) . . ?
O28 N4 O13 124(2) . . ?
O28 N4 O6 120(2) . . ?
O13 N4 O6 116.1(19) . . ?
N10 O16 CE1 94.6(13) . . ?
N1 O17 CE1 98.5(13) . . ?
O30 N3 O11 121(3) . . ?
O30 N3 O5 120(3) . . ?
O11 N3 O5 118.3(17) . . ?
O19 N7 O8 118(2) . . ?
O19 N7 O2 125(2) . . ?
O8 N7 O2 116.8(18) . . ?
O19 N7 CE2 177.1(16) . . ?
O8 N7 CE2 59.7(10) . . ?
O2 N7 CE2 57.2(10) . . ?
O17 N1 O32 121(3) . . ?
O17 N1 O20 116.3(17) . . ?
O32 N1 O20 122(2) . . ?
O26 N2 O3 122.1(17) . . ?
O26 N2 O9 119.1(19) . . ?
O3 N2 O9 118.8(17) . . ?
O26 N2 CE2 178.1(14) . . ?
O3 N2 CE2 59.5(10) . . ?
O9 N2 CE2 59.3(10) . . ?
O4 N6 O24 123(3) . . ?
O4 N6 O1 118.5(19) . . ?
O24 N6 O1 118(2) . . ?
O41 N10 O27 125(3) . . ?
O41 N10 O16 116(2) . . ?
O27 N10 O16 118(2) . . ?
O41 N10 CE1 56.2(13) . . ?
O27 N10 CE1 174.0(19) . . ?
O16 N10 CE1 59.8(11) . . ?
C37 N9 C37 112.7(13) . 3_575 ?
C37 N9 C37 112.7(12) . 2_775 ?
C37 N9 C37 112.7(12) 3_575 2_775 ?
C37 N9 C41 106.0(14) . . ?
C37 N9 C41 106.0(14) 3_575 . ?
C37 N9 C41 106.0(14) 2_775 . ?
C40 N8 C39 112(2) . . ?
C40 N8 C49 104.2(18) . . ?
C39 N8 C49 104.9(18) . . ?
C40 N8 C36 111.6(18) . . ?
C39 N8 C36 111(2) . . ?
C49 N8 C36 113(2) . . ?
C46 C35 C47 109(2) . . ?
C46 C35 C48 106(2) . . ?
C47 C35 C48 106.6(19) . . ?
N8 C36 C46 110(2) . . ?
N8 C39 C47 107.1(18) . . ?
N8 C40 C48 109.0(15) . . ?
O91 C46 C35 114(3) . . ?
O91 C46 C36 114(3) . . ?
C35 C46 C36 109(2) . . ?
C35 C47 O91A 113(4) . . ?
C35 C47 C39 111(2) . . ?
O91A C47 C39 119(4) . . ?
O91B C48 C40 113(4) . . ?
O91B C48 C35 102(3) . . ?
C40 C48 C35 111.1(16) . . ?
N9 C37 C59 104(2) . . ?
C59 C38 C59 105.2(15) . 3_575 ?
C59 C38 C59 105.2(15) . 2_775 ?
C59 C38 C59 105.2(15) 3_575 2_775 ?
O96 C59 C38 110(2) . . ?
O96 C59 C37 119(2) . . ?
C38 C59 C37 115(2) . . ?
N1 O20 CE1 98.9(12) . . ?
C86 O92A O92 70(2) . . ?
C86 O92A O92B 54(2) . . ?
O92 O92A O92B 40.7(17) . . ?
O92B O92 O92A 94(3) . . ?
O92B O92 C88 35(2) . . ?
O92A O92 C88 103(2) . . ?
O92B O92 C86 68(2) . . ?
O92A O92 C86 51.0(19) . . ?
C88 O92 C86 56.0(17) . . ?
O92 O92B C85 100(4) . . ?
O92 O92B O92A 46(2) . . ?
C85 O92B O92A 54(3) . . ?
C89 C85 O92B 105(4) . . ?
C89 C85 C88 79(3) . . ?
O92B C85 C88 30.9(19) . . ?
C89 C85 C86 100(3) . . ?
O92B C85 C86 62(3) . . ?
C88 C85 C86 51(2) . . ?
C89 C85 C87 45(2) . . ?
O92B C85 C87 60(3) . . ?
C88 C85 C87 35.6(14) . . ?
C86 C85 C87 76(2) . . ?
O92A C86 C90 123(3) . . ?
O92A C86 C88 128(3) . . ?
C90 C86 C88 98(3) . . ?
O92A C86 O92 59(2) . . ?
C90 C86 O92 172(3) . . ?
C88 C86 O92 76(2) . . ?
O92A C86 C85 68(3) . . ?
C90 C86 C85 89(3) . . ?
C88 C86 C85 84(3) . . ?
O92 C86 C85 85(3) . . ?
C91 C87 C88 95(3) . . ?
C91 C87 C89 130(3) . . ?
C88 C87 C89 124(3) . . ?
C91 C87 C85 128(3) . . ?
C88 C87 C85 80(3) . . ?
C89 C87 C85 48(2) . . ?
C87 C88 C86 95(3) . . ?
C87 C88 O92 123(3) . . ?
C86 C88 O92 47.7(18) . . ?
C87 C88 C85 64(3) . . ?
C86 C88 C85 46(2) . . ?
O92 C88 C85 60(2) . . ?
C9 C89 C85 104(4) . . ?
C9 C89 C87 155(4) . . ?
C85 C89 C87 87(3) . . ?
C9 C89 C90 82(3) . . ?
C85 C89 C90 72(3) . . ?
C87 C89 C90 81(2) . . ?
C84 C90 C86 97(5) . . ?
C84 C90 C89 91(3) . . ?
C86 C90 C89 88(2) . . ?
N10 O41 CE1 100.7(16) . . ?
C99 C82 C97 113(4) . . ?
C99 C82 C82 154(4) . 2_765 ?
C97 C82 C82 88(2) . 2_765 ?
C99 C82 C82 127(4) . 3_675 ?
C97 C82 C82 101(2) . 3_675 ?
C82 C82 C82 59.999(8) 2_765 3_675 ?
C82 C97 O88 156(3) . . ?
C82 C97 C97 88.2(18) . 2_765 ?
O88 C97 C97 69(2) . 2_765 ?
C82 C97 C97 77(2) . 3_675 ?
O88 C97 C97 85.5(16) . 3_675 ?
C97 C97 C97 60.001(14) 2_765 3_675 ?
C82 C97 C99 30(2) . . ?
O88 C97 C99 171(4) . . ?
C97 C97 C99 118.3(19) 2_765 . ?
C97 C97 C99 93(2) 3_675 . ?
C82 C99 C97 37(2) . . ?
C97 O88 O88 82(3) . 3_675 ?
C97 O88 O88 104.0(16) . 2_765 ?
O88 O88 O88 60.002(5) 3_675 2_765 ?

loop_
_geom_bond_atom_site_label_1
_geom_bond_atom_site_label_2
_geom_bond_distance
_geom_bond_site_symmetry_2
_geom_bond_publ_flag
CE2 O2 2.614(15) . ?
CE2 O3 2.660(14) . ?
CE2 O10 2.646(14) . ?
CE2 O9 2.653(15) . ?
CE2 O13 2.660(17) . ?
CE2 O1 2.645(17) . ?
CE2 O8 2.669(13) . ?
CE2 O4 2.656(19) . ?
CE2 O6 2.65(2) . ?
CE2 O11 2.658(18) . ?
CE2 O7 2.695(14) . ?
CE2 O5 2.684(17) . ?
CE1 O41 2.59(2) . ?
CE1 O41 2.59(2) 3_675 ?
CE1 O41 2.59(2) 2_765 ?
CE1 O16 2.655(17) 3_675 ?
CE1 O16 2.655(18) 2_765 ?
CE1 O16 2.655(17) . ?
CE1 O20 2.663(17) . ?
CE1 O20 2.663(17) 3_675 ?
CE1 O20 2.663(17) 2_765 ?
CE1 O17 2.691(14) 3_675 ?
CE1 O17 2.691(14) 2_765 ?
CE1 O17 2.691(14) . ?
O1 N6 1.32(3) . ?
O2 N7 1.25(3) . ?
O3 N2 1.22(2) . ?
O4 N6 1.22(3) . ?
O5 N3 1.29(3) . ?
O6 N4 1.28(2) . ?
O7 N5 1.31(2) . ?
O8 N7 1.24(2) . ?
O9 N2 1.25(2) . ?
O10 N5 1.20(2) . ?
O11 N3 1.23(3) . ?
N5 O31 1.23(2) . ?
O13 N4 1.25(2) . ?
N4 O28 1.21(3) . ?
O16 N10 1.33(3) . ?
O17 N1 1.22(3) . ?
N3 O30 1.17(3) . ?
O19 N7 1.25(2) . ?
N1 O32 1.24(2) . ?
N1 O20 1.25(3) . ?
N2 O26 1.25(2) . ?
O24 N6 1.22(3) . ?
O27 N10 1.21(3) . ?
N10 O41 1.22(3) . ?
N9 C37 1.45(2) . ?
N9 C37 1.45(2) 3_575 ?
N9 C37 1.45(2) 2_775 ?
N9 C41 1.57(4) . ?
N8 C40 1.47(2) . ?
N8 C39 1.48(2) . ?
N8 C49 1.53(2) . ?
N8 C36 1.38(3) . ?
O91 C46 1.31(4) . ?
O91B C48 1.39(6) . ?
O91A C47 1.35(7) . ?
C35 C46 1.50(4) . ?
C35 C47 1.53(4) . ?
C35 C48 1.56(3) . ?
C36 C46 1.58(3) . ?
C39 C47 1.55(3) . ?
C40 C48 1.50(3) . ?
C37 C59 1.56(3) . ?
C38 C59 1.46(3) . ?
C38 C59 1.46(3) 3_575 ?
C38 C59 1.46(3) 2_775 ?
C59 O96 1.45(5) . ?
O92A C86 1.41(4) . ?
O92A O92 1.55(5) . ?
O92A O92B 2.16(5) . ?
O92 O92B 1.41(5) . ?
O92 C88 2.23(5) . ?
O92 C86 1.70(5) . ?
O92B C85 1.64(7) . ?
C84 C90 1.35(6) . ?
C85 C89 1.65(7) . ?
C85 C88 2.45(7) . ?
C85 C86 1.77(6) . ?
C85 C87 2.23(7) . ?
C86 C90 1.49(5) . ?
C86 C88 1.90(5) . ?
C87 C91 1.30(4) . ?
C87 C88 1.44(5) . ?
C87 C89 1.58(4) . ?
C89 C9 1.30(6) . ?
C89 C90 2.19(5) . ?
C82 C99 1.16(6) . ?
C82 C97 1.40(5) . ?
C82 C82 1.74(5) 2_765 ?
C82 C82 1.74(5) 3_675 ?
C97 O88 1.68(5) . ?
C97 C97 2.04(6) 2_765 ?
C97 C97 2.04(6) 3_675 ?
C97 C99 2.14(5) . ?
O88 O88 1.54(6) 3_675 ?
O88 O88 1.54(6) 2_765 ?
